data_8103863
loop_
_publ_author_name
'Locock, A.J.'
'Burns, P.C.'

_publ_section_title
;
 Revised Tl(I)-O bond valence parameters and the structures of thallous
 dichromae and thallous uranyl phosphate hydrate
;
_journal_name_full 'Zeitschrift fuer Kristallographie (149,1979-)'
_journal_page_first 259
_journal_page_last 266
_journal_volume 219
_journal_year 2004
_chemical_formula_sum 'H4 O28 P4 Tl2 U5'
_chemical_name_systematic 'Tl2 (U O2) ((U O2) (P O4))4 (H2 O)2'
_space_group_IT_number 8
_symmetry_space_group_name_Hall 'C -2y'
_symmetry_space_group_name_H-M 'C 1 m 1'
_cell_angle_alpha 90
_cell_angle_beta 132.31
_cell_angle_gamma 90
_cell_formula_units_Z 2
_cell_length_a 12.9798
_cell_length_b 15.1639
_cell_length_c 9.3384
_cell_volume 1359.244
_citation_journal_id_ASTM ZEKRDZ
_cod_data_source_file Locock_ZEKRDZ_2004_1538.cif
_cod_data_source_block H4O28P4Tl2U5
_cod_original_cell_volume 1359.245
_cod_database_code 8103863

loop_
_symmetry_equiv_pos_as_xyz
x,y,z
x,-y,z
x+1/2,y+1/2,z
x+1/2,-y+1/2,z

loop_
_atom_site_label
_atom_site_type_symbol
_atom_site_fract_x
_atom_site_fract_y
_atom_site_fract_z
_atom_site_occupancy
_atom_site_U_iso_or_equiv
O13 O-2 0.4214 0.6422 0.8083 1 0.0
O1 O-2 0.6273 0.8406 0.6308 1 0.0
Tl4 Tl+1 0.5344 0.5 0.4459 0.153 0.0
O4 O-2 0.5202 0.6919 0.3863 1 0.0
O16 O-2 0.467 0 -0.074 1 0.0
O15 O-2 -0.152 0 -0.422 1 0.0
O10 O-2 0.0965 0.7417 0.2213 1 0.0
O3 O-2 0.3311 0.7941 0.6935 1 0.0
O11 O-2 -0.2123 0 -0.1575 1 0.0
U1 U+6 0.66972 0.73275 0.71731 1 0.0
O9 O-2 0.3066 0.8381 0.2515 1 0.0
O7 O-2 0.4232 0.709 0.5613 1 0.0
U2 U+6 0.27176 0.72244 0.22382 1 0.0
Tl1 Tl+1 0.38918 0 0.1634 0.811 0.0
Tl2 Tl+1 0.74714 0.5 0.54093 0.847 0.0
O5 O-2 0.8479 0.7847 0.0387 1 0.0
O6 O-2 0.0851 0.7375 -0.1163 1 0.0
P1 P+5 0.504 0.68831 0.2058 1 0.0
Tl3 Tl+1 0.4483 0 0.4559 0.189 0.0
O8 O-2 0.2409 0.6075 0.2028 1 0.0
O14 O-2 0.5335 0.5949 0.1813 1 0.0
P2 P+5 0.4364 0.72527 0.7384 1 0.0
U3 U+6 -0.0439 0 -0.0729 1 0.0
O12 O-2 0.1226 0 0.007 1 0.0
O2 O-2 0.7027 0.6211 0.7973 1 0.0
